data_4326675
loop_
_publ_author_name
'Shabana Khan'
'Reent Michel'
'Debasis Koley'
'Herbert W. Roesky'
'Dietmar Stalke'

_publ_section_title
;
 Reactivity Studies of a Disilene with N2O and Elemental Sulfur
;
_journal_name_full 'Inorganic Chemistry'
_journal_page_first 10878
_journal_page_last 10883
_journal_paper_doi 10.1021/ic201419m
_journal_volume 50
_journal_year 2011
_chemical_formula_sum 'C32 H66 N2 S2 Si6'
_chemical_formula_weight 711.53
_chemical_name_systematic
; 

 ? 

;
_space_group_IT_number 2
_symmetry_cell_setting triclinic
_symmetry_space_group_name_Hall '-P 1'
_symmetry_space_group_name_H-M 'P -1'
_atom_sites_solution_hydrogens geom
_atom_sites_solution_primary direct
_atom_sites_solution_secondary difmap
_audit_creation_method SHELXL-97
_cell_angle_alpha 72.12(2)
_cell_angle_beta 78.51(2)
_cell_angle_gamma 75.56(2)
_cell_formula_units_Z 2
_cell_length_a 10.384(6)
_cell_length_b 12.874(7)
_cell_length_c 16.360(9)
_cell_measurement_reflns_used 3727
_cell_measurement_temperature 100(2)
_cell_measurement_theta_max 20.841
_cell_measurement_theta_min 2.281
_cell_volume 1997.8(19)
_computing_cell_refinement 'SAINT V7.68A'
_computing_data_collection 'APEX2 v2011.2'
_computing_data_reduction 'SAINT V7.68A'
_computing_molecular_graphics 'XSHELL in SHELXTL-97'
_computing_structure_refinement 'SHELXL in SHELXTL Version 2008/3'
_computing_structure_solution 'SHELXS in SHELXTL Version 2008/3'
_diffrn_ambient_temperature 100(2)
_diffrn_measured_fraction_theta_full 0.995
_diffrn_measured_fraction_theta_max 0.995
_diffrn_measurement_device_type 'Smart APEX II Ultra'
_diffrn_measurement_method 'omega scans'
_diffrn_radiation_monochromator mirror
_diffrn_radiation_source 'INCOATEC Mo Microsource'
_diffrn_radiation_type MoK\a
_diffrn_radiation_wavelength 0.71073
_diffrn_reflns_av_R_equivalents 0.0657
_diffrn_reflns_av_sigmaI/netI 0.0464
_diffrn_reflns_limit_h_max 10
_diffrn_reflns_limit_h_min -10
_diffrn_reflns_limit_k_max 12
_diffrn_reflns_limit_k_min -12
_diffrn_reflns_limit_l_max 16
_diffrn_reflns_limit_l_min -16
_diffrn_reflns_number 21707
_diffrn_reflns_theta_full 20.87
_diffrn_reflns_theta_max 20.87
_diffrn_reflns_theta_min 1.32
_exptl_absorpt_coefficient_mu 0.338
_exptl_absorpt_correction_T_max 1.0000
_exptl_absorpt_correction_T_min 0.8380
_exptl_absorpt_correction_type multi-scan
_exptl_absorpt_process_details 'SADABS 2008/1'
_exptl_crystal_colour yellow
_exptl_crystal_density_diffrn 1.183
_exptl_crystal_description plate
_exptl_crystal_F_000 776
_exptl_crystal_size_max 0.1
_exptl_crystal_size_mid 0.08
_exptl_crystal_size_min 0.01
_refine_diff_density_max 0.347
_refine_diff_density_min -0.365
_refine_diff_density_rms 0.059
_refine_ls_extinction_method none
_refine_ls_goodness_of_fit_ref 1.045
_refine_ls_hydrogen_treatment mixed
_refine_ls_matrix_type full
_refine_ls_number_parameters 401
_refine_ls_number_reflns 4202
_refine_ls_number_restraints 0
_refine_ls_restrained_S_all 1.045
_refine_ls_R_factor_all 0.0636
_refine_ls_R_factor_gt 0.0430
_refine_ls_shift/su_max 0.000
_refine_ls_shift/su_mean 0.000
_refine_ls_structure_factor_coef Fsqd
_refine_ls_weighting_details 'calc w=1/[\s^2^(Fo^2^)+(0.0467P)^2^+2.7624P] where P=(Fo^2^+2Fc^2^)/3'
_refine_ls_weighting_scheme calc
_refine_ls_wR_factor_gt 0.1016
_refine_ls_wR_factor_ref 0.1116
_reflns_number_gt 3231
_reflns_number_total 4202
_reflns_threshold_expression >2sigma(I)
_cod_data_source_file ic201419m_si_001_3.cif
_cod_data_source_block p-1_si-si
_cod_database_code 4326675

loop_
_symmetry_equiv_pos_as_xyz
'x, y, z'
'-x, -y, -z'

loop_
_atom_site_label
_atom_site_type_symbol
_atom_site_fract_x
_atom_site_fract_y
_atom_site_fract_z
_atom_site_U_iso_or_equiv
_atom_site_adp_type
_atom_site_occupancy
_atom_site_symmetry_multiplicity
_atom_site_calc_flag
_atom_site_refinement_flags
S1 S 0.22260(11) 0.47790(9) 0.35790(7) 0.0261(3) Uani 1 1 d .
S2 S 0.30833(11) 0.54296(9) 0.15469(7) 0.0249(3) Uani 1 1 d .
Si1 Si 0.37846(12) 0.41752(10) 0.26620(7) 0.0194(3) Uani 1 1 d .
Si2 Si 0.15212(12) 0.60301(10) 0.24657(7) 0.0187(3) Uani 1 1 d .
Si3 Si 0.33405(13) 0.17784(10) 0.34964(7) 0.0243(3) Uani 1 1 d .
Si6 Si 0.13039(13) 0.78756(10) 0.33514(7) 0.0238(3) Uani 1 1 d .
Si4 Si 0.39835(12) 0.25976(10) 0.15682(7) 0.0225(3) Uani 1 1 d .
Si5 Si 0.20793(13) 0.83185(10) 0.14334(7) 0.0238(3) Uani 1 1 d .
N2 N 0.1559(3) 0.7374(3) 0.2423(2) 0.0206(9) Uani 1 1 d .
N1 N 0.3775(3) 0.2871(3) 0.2594(2) 0.0193(8) Uani 1 1 d .
C6 C -0.1549(4) 0.7367(4) 0.1606(3) 0.0206(11) Uani 1 1 d .
C8 C -0.1947(4) 0.7265(3) 0.2538(3) 0.0196(11) Uani 1 1 d .
C16 C 0.6846(4) 0.2692(4) 0.3415(3) 0.0237(11) Uani 1 1 d .
C10 C -0.1209(4) 0.6329(3) 0.2992(3) 0.0184(10) Uani 1 1 d .
C18 C 0.7236(4) 0.3068(4) 0.2481(3) 0.0244(11) Uani 1 1 d .
C14 C 0.5839(4) 0.3474(4) 0.3667(3) 0.0223(11) Uani 1 1 d .
C2 C -0.0201(4) 0.5786(3) 0.2376(3) 0.0206(11) Uani 1 1 d .
C4 C -0.0573(4) 0.6487(4) 0.1501(3) 0.0214(11) Uani 1 1 d .
C7 C -0.3087(4) 0.8074(4) 0.2868(3) 0.0328(12) Uani 1 1 d .
H7A H -0.3210 0.7849 0.3503 0.049 Uiso 1 1 calc R
H7B H -0.3911 0.8078 0.2660 0.049 Uiso 1 1 calc R
H7C H -0.2883 0.8822 0.2657 0.049 Uiso 1 1 calc R
C12 C 0.5452(4) 0.4385(3) 0.2890(3) 0.0220(11) Uani 1 1 d .
C20 C 0.6493(4) 0.4095(4) 0.2161(3) 0.0241(11) Uani 1 1 d .
C30 C 0.2785(5) 0.8452(4) 0.3359(3) 0.0300(12) Uani 1 1 d .
H30A H 0.3593 0.7861 0.3385 0.045 Uiso 1 1 calc R
H30B H 0.2639 0.8740 0.3866 0.045 Uiso 1 1 calc R
H30C H 0.2899 0.9057 0.2830 0.045 Uiso 1 1 calc R
C1 C -0.0169(4) 0.4543(3) 0.2553(3) 0.0282(12) Uani 1 1 d .
H1A H -0.0001 0.4158 0.3151 0.042 Uiso 1 1 calc R
H1B H 0.0549 0.4232 0.2153 0.042 Uiso 1 1 calc R
H1C H -0.1032 0.4441 0.2467 0.042 Uiso 1 1 calc R
C15 C 0.7565(5) 0.1638(4) 0.3978(3) 0.0348(12) Uani 1 1 d .
H15A H 0.8459 0.1726 0.4016 0.052 Uiso 1 1 calc R
H15B H 0.7651 0.1021 0.3726 0.052 Uiso 1 1 calc R
H15C H 0.7054 0.1478 0.4559 0.052 Uiso 1 1 calc R
C5 C -0.2206(5) 0.8308(4) 0.0916(3) 0.0340(12) Uani 1 1 d .
H5A H -0.1800 0.8208 0.0344 0.051 Uiso 1 1 calc R
H5B H -0.2078 0.9017 0.0960 0.051 Uiso 1 1 calc R
H5C H -0.3168 0.8311 0.0996 0.051 Uiso 1 1 calc R
C13 C 0.5314(5) 0.3556(4) 0.4576(3) 0.0321(12) Uani 1 1 d .
H13A H 0.5483 0.2813 0.4982 0.048 Uiso 1 1 calc R
H13B H 0.4347 0.3862 0.4619 0.048 Uiso 1 1 calc R
H13C H 0.5770 0.4047 0.4718 0.048 Uiso 1 1 calc R
C9 C -0.1445(5) 0.5798(4) 0.3946(3) 0.0302(12) Uani 1 1 d .
H9A H -0.1804 0.6378 0.4250 0.045 Uiso 1 1 calc R
H9B H -0.0595 0.5357 0.4148 0.045 Uiso 1 1 calc R
H9C H -0.2089 0.5311 0.4065 0.045 Uiso 1 1 calc R
C3 C -0.0019(5) 0.6129(4) 0.0683(3) 0.0305(12) Uani 1 1 d .
H3A H -0.0388 0.5492 0.0697 0.046 Uiso 1 1 calc R
H3B H 0.0961 0.5913 0.0641 0.046 Uiso 1 1 calc R
H3C H -0.0270 0.6748 0.0180 0.046 Uiso 1 1 calc R
C23 C 0.1820(4) 0.1386(4) 0.3328(3) 0.0320(12) Uani 1 1 d .
H23A H 0.1075 0.2033 0.3273 0.048 Uiso 1 1 calc R
H23B H 0.1575 0.0780 0.3825 0.048 Uiso 1 1 calc R
H23C H 0.2011 0.1139 0.2799 0.048 Uiso 1 1 calc R
C24 C 0.4691(5) 0.1099(4) 0.1624(3) 0.0403(13) Uani 1 1 d .
H24A H 0.5599 0.0897 0.1785 0.060 Uiso 1 1 calc R
H24B H 0.4725 0.0977 0.1056 0.060 Uiso 1 1 calc R
H24C H 0.4120 0.0637 0.2059 0.060 Uiso 1 1 calc R
C21 C 0.2860(6) 0.2124(4) 0.4550(3) 0.0438(14) Uani 1 1 d .
H21A H 0.3577 0.2412 0.4663 0.066 Uiso 1 1 calc R
H21B H 0.2718 0.1452 0.5013 0.066 Uiso 1 1 calc R
H21C H 0.2029 0.2691 0.4532 0.066 Uiso 1 1 calc R
C19 C 0.6722(5) 0.4914(4) 0.1301(3) 0.0356(13) Uani 1 1 d .
H19A H 0.7120 0.5494 0.1368 0.053 Uiso 1 1 calc R
H19B H 0.5864 0.5256 0.1075 0.053 Uiso 1 1 calc R
H19C H 0.7332 0.4531 0.0897 0.053 Uiso 1 1 calc R
C11 C 0.5301(5) 0.5569(3) 0.2970(3) 0.0293(12) Uani 1 1 d .
H11A H 0.4629 0.5679 0.3466 0.044 Uiso 1 1 calc R
H11B H 0.5013 0.6114 0.2439 0.044 Uiso 1 1 calc R
H11C H 0.6165 0.5670 0.3056 0.044 Uiso 1 1 calc R
C31 C -0.0280(5) 0.8945(4) 0.3400(3) 0.0366(13) Uani 1 1 d .
H31A H -0.0264 0.9559 0.2868 0.055 Uiso 1 1 calc R
H31B H -0.0356 0.9231 0.3901 0.055 Uiso 1 1 calc R
H31C H -0.1050 0.8605 0.3456 0.055 Uiso 1 1 calc R
C17 C 0.8347(5) 0.2408(4) 0.1992(3) 0.0382(13) Uani 1 1 d .
H17A H 0.8539 0.2865 0.1397 0.057 Uiso 1 1 calc R
H17B H 0.8074 0.1738 0.1979 0.057 Uiso 1 1 calc R
H17C H 0.9154 0.2192 0.2279 0.057 Uiso 1 1 calc R
C28 C 0.3934(4) 0.8232(4) 0.1241(3) 0.0300(12) Uani 1 1 d .
H28A H 0.4209 0.8401 0.1718 0.045 Uiso 1 1 calc R
H28B H 0.4171 0.8772 0.0694 0.045 Uiso 1 1 calc R
H28C H 0.4394 0.7479 0.1211 0.045 Uiso 1 1 calc R
C25 C 0.2387(5) 0.2972(4) 0.1092(3) 0.0328(12) Uani 1 1 d .
H25A H 0.1727 0.2573 0.1499 0.049 Uiso 1 1 calc R
H25B H 0.2554 0.2762 0.0547 0.049 Uiso 1 1 calc R
H25C H 0.2040 0.3776 0.0980 0.049 Uiso 1 1 calc R
C22 C 0.4751(5) 0.0554(4) 0.3677(3) 0.0368(13) Uani 1 1 d .
H22A H 0.4660 0.0024 0.3382 0.055 Uiso 1 1 calc R
H22B H 0.4734 0.0192 0.4299 0.055 Uiso 1 1 calc R
H22C H 0.5604 0.0800 0.3445 0.055 Uiso 1 1 calc R
C27 C 0.1625(5) 0.8135(4) 0.0449(3) 0.0300(12) Uani 1 1 d .
H27A H 0.2000 0.7370 0.0413 0.045 Uiso 1 1 calc R
H27B H 0.1990 0.8657 -0.0068 0.045 Uiso 1 1 calc R
H27C H 0.0646 0.8281 0.0482 0.045 Uiso 1 1 calc R
C26 C 0.5198(5) 0.3329(4) 0.0743(3) 0.0350(13) Uani 1 1 d .
H26A H 0.4871 0.4136 0.0630 0.052 Uiso 1 1 calc R
H26B H 0.5297 0.3113 0.0205 0.052 Uiso 1 1 calc R
H26C H 0.6070 0.3124 0.0956 0.052 Uiso 1 1 calc R
C32 C 0.1188(5) 0.6828(4) 0.4420(3) 0.0352(13) Uani 1 1 d .
H32A H 0.0446 0.6456 0.4476 0.053 Uiso 1 1 calc R
H32B H 0.1028 0.7200 0.4882 0.053 Uiso 1 1 calc R
H32C H 0.2030 0.6274 0.4467 0.053 Uiso 1 1 calc R
C29 C 0.1248(5) 0.9793(4) 0.1416(3) 0.0405(13) Uani 1 1 d .
H29A H 0.0276 0.9884 0.1442 0.061 Uiso 1 1 calc R
H29B H 0.1593 1.0298 0.0880 0.061 Uiso 1 1 calc R
H29C H 0.1439 0.9969 0.1916 0.061 Uiso 1 1 calc R

loop_
_atom_site_aniso_label
_atom_site_aniso_U_11
_atom_site_aniso_U_22
_atom_site_aniso_U_33
_atom_site_aniso_U_23
_atom_site_aniso_U_13
_atom_site_aniso_U_12
S1 0.0296(7) 0.0291(7) 0.0197(7) -0.0091(5) -0.0026(5) -0.0036(6)
S2 0.0284(7) 0.0291(7) 0.0180(6) -0.0085(5) -0.0025(5) -0.0050(6)
Si1 0.0241(7) 0.0250(7) 0.0117(6) -0.0080(6) -0.0001(5) -0.0075(6)
Si2 0.0241(7) 0.0228(7) 0.0112(6) -0.0063(5) -0.0008(5) -0.0075(6)
Si3 0.0328(8) 0.0285(8) 0.0140(7) -0.0059(6) -0.0005(6) -0.0123(6)
Si6 0.0339(8) 0.0264(7) 0.0144(7) -0.0080(6) 0.0000(6) -0.0116(6)
Si4 0.0285(8) 0.0299(8) 0.0139(7) -0.0112(6) -0.0008(6) -0.0095(6)
Si5 0.0319(8) 0.0277(7) 0.0133(7) -0.0044(6) -0.0013(6) -0.0114(6)
N2 0.024(2) 0.026(2) 0.0115(19) -0.0037(16) 0.0003(16) -0.0082(17)
N1 0.026(2) 0.025(2) 0.0100(19) -0.0077(16) 0.0012(16) -0.0090(17)
C6 0.022(3) 0.028(3) 0.015(3) -0.004(2) -0.005(2) -0.012(2)
C8 0.019(3) 0.026(3) 0.017(3) -0.009(2) 0.001(2) -0.010(2)
C16 0.024(3) 0.032(3) 0.021(3) -0.010(2) -0.004(2) -0.011(2)
C10 0.019(3) 0.024(3) 0.014(2) -0.005(2) 0.000(2) -0.010(2)
C18 0.018(3) 0.038(3) 0.024(3) -0.016(2) 0.000(2) -0.010(2)
C14 0.022(3) 0.033(3) 0.018(3) -0.009(2) -0.006(2) -0.011(2)
C2 0.026(3) 0.023(3) 0.015(2) -0.006(2) -0.001(2) -0.008(2)
C4 0.022(3) 0.036(3) 0.011(2) -0.006(2) -0.003(2) -0.013(2)
C7 0.027(3) 0.046(3) 0.027(3) -0.014(2) -0.002(2) -0.007(2)
C12 0.027(3) 0.025(3) 0.021(3) -0.012(2) -0.004(2) -0.009(2)
C20 0.024(3) 0.035(3) 0.020(3) -0.011(2) 0.000(2) -0.016(2)
C30 0.045(3) 0.029(3) 0.020(3) -0.011(2) -0.004(2) -0.011(2)
C1 0.031(3) 0.033(3) 0.027(3) -0.011(2) -0.002(2) -0.014(2)
C15 0.029(3) 0.043(3) 0.035(3) -0.012(3) -0.009(2) -0.005(2)
C5 0.037(3) 0.042(3) 0.018(3) -0.001(2) -0.008(2) -0.006(2)
C13 0.036(3) 0.044(3) 0.019(3) -0.013(2) -0.006(2) -0.005(2)
C9 0.032(3) 0.039(3) 0.019(3) -0.009(2) 0.000(2) -0.007(2)
C3 0.038(3) 0.047(3) 0.015(3) -0.014(2) -0.002(2) -0.018(2)
C23 0.032(3) 0.027(3) 0.034(3) -0.005(2) 0.000(2) -0.009(2)
C24 0.053(4) 0.047(3) 0.022(3) -0.015(2) 0.001(2) -0.010(3)
C21 0.074(4) 0.042(3) 0.017(3) -0.008(2) 0.011(3) -0.027(3)
C19 0.039(3) 0.049(3) 0.022(3) -0.009(2) 0.004(2) -0.021(3)
C11 0.034(3) 0.032(3) 0.027(3) -0.008(2) -0.005(2) -0.015(2)
C31 0.042(3) 0.042(3) 0.032(3) -0.020(3) -0.001(2) -0.011(3)
C17 0.031(3) 0.054(3) 0.036(3) -0.024(3) 0.001(2) -0.009(3)
C28 0.041(3) 0.038(3) 0.014(2) -0.006(2) 0.001(2) -0.019(2)
C25 0.043(3) 0.040(3) 0.025(3) -0.020(2) -0.008(2) -0.009(3)
C22 0.048(3) 0.038(3) 0.024(3) -0.002(2) -0.006(2) -0.014(3)
C27 0.035(3) 0.038(3) 0.016(3) -0.002(2) -0.002(2) -0.013(2)
C26 0.048(3) 0.044(3) 0.017(3) -0.015(2) 0.002(2) -0.013(3)
C32 0.058(4) 0.039(3) 0.015(3) -0.014(2) 0.004(2) -0.021(3)
C29 0.059(4) 0.036(3) 0.018(3) 0.003(2) -0.001(2) -0.010(3)

loop_
_atom_type_symbol
_atom_type_description
_atom_type_scat_dispersion_real
_atom_type_scat_dispersion_imag
_atom_type_scat_source
C C 0.0033 0.0016 'International Tables Vol C Tables 4.2.6.8 and 6.1.1.4'
H H 0.0000 0.0000 'International Tables Vol C Tables 4.2.6.8 and 6.1.1.4'
N N 0.0061 0.0033 'International Tables Vol C Tables 4.2.6.8 and 6.1.1.4'
Si Si 0.0817 0.0704 'International Tables Vol C Tables 4.2.6.8 and 6.1.1.4'
S S 0.1246 0.1234 'International Tables Vol C Tables 4.2.6.8 and 6.1.1.4'

loop_
_geom_angle_atom_site_label_1
_geom_angle_atom_site_label_2
_geom_angle_atom_site_label_3
_geom_angle
Si2 S1 Si1 84.85(7)
Si1 S2 Si2 84.73(7)
N1 Si1 C12 116.31(18)
N1 Si1 S1 114.80(13)
C12 Si1 S1 106.72(14)
N1 Si1 S2 110.57(13)
C12 Si1 S2 111.25(14)
S1 Si1 S2 95.20(7)
N1 Si1 Si2 124.77(13)
C12 Si1 Si2 118.92(14)
S1 Si1 Si2 47.55(5)
S2 Si1 Si2 47.65(5)
N2 Si2 C2 115.41(18)
N2 Si2 S1 115.36(13)
C2 Si2 S1 106.59(14)
N2 Si2 S2 110.52(12)
C2 Si2 S2 111.99(14)
S1 Si2 S2 95.21(7)
N2 Si2 Si1 125.38(13)
C2 Si2 Si1 119.21(14)
S1 Si2 Si1 47.60(5)
S2 Si2 Si1 47.62(5)
N1 Si3 C21 115.72(19)
N1 Si3 C22 111.73(19)
C21 Si3 C22 104.9(2)
N1 Si3 C23 109.02(19)
C21 Si3 C23 104.1(2)
C22 Si3 C23 111.1(2)
N2 Si6 C32 116.64(19)
N2 Si6 C31 112.04(19)
C32 Si6 C31 104.7(2)
N2 Si6 C30 109.39(18)
C32 Si6 C30 102.9(2)
C31 Si6 C30 110.8(2)
N1 Si4 C26 113.79(19)
N1 Si4 C25 113.19(18)
C26 Si4 C25 106.8(2)
N1 Si4 C24 112.29(19)
C26 Si4 C24 103.3(2)
C25 Si4 C24 106.7(2)
N2 Si5 C27 114.77(19)
N2 Si5 C28 112.41(18)
C27 Si5 C28 106.5(2)
N2 Si5 C29 111.15(18)
C27 Si5 C29 103.7(2)
C28 Si5 C29 107.8(2)
Si2 N2 Si6 123.88(19)
Si2 N2 Si5 120.98(19)
Si6 N2 Si5 114.67(19)
Si1 N1 Si3 123.69(19)
Si1 N1 Si4 120.66(19)
Si3 N1 Si4 115.11(19)
C4 C6 C8 109.0(4)
C4 C6 C5 128.0(4)
C8 C6 C5 122.9(4)
C10 C8 C6 109.3(4)
C10 C8 C7 128.6(4)
C6 C8 C7 122.0(4)
C14 C16 C18 109.2(4)
C14 C16 C15 127.8(4)
C18 C16 C15 122.8(4)
C8 C10 C9 126.9(4)
C8 C10 C2 109.2(3)
C9 C10 C2 123.4(4)
C20 C18 C16 109.5(4)
C20 C18 C17 127.3(4)
C16 C18 C17 123.1(4)
C16 C14 C12 109.1(4)
C16 C14 C13 127.6(4)
C12 C14 C13 122.6(4)
C10 C2 C4 103.2(3)
C10 C2 C1 113.8(3)
C4 C2 C1 114.6(4)
C10 C2 Si2 106.4(3)
C4 C2 Si2 107.3(3)
C1 C2 Si2 110.9(3)
C6 C4 C2 108.9(3)
C6 C4 C3 128.1(4)
C2 C4 C3 122.5(4)
C14 C12 C20 103.8(3)
C14 C12 C11 115.1(3)
C20 C12 C11 114.8(3)
C14 C12 Si1 106.4(3)
C20 C12 Si1 105.1(3)
C11 C12 Si1 110.7(3)
C18 C20 C19 128.9(4)
C18 C20 C12 107.8(4)
C19 C20 C12 122.7(4)

loop_
_geom_bond_atom_site_label_1
_geom_bond_atom_site_label_2
_geom_bond_distance
S1 Si2 2.1422(18)
S1 Si1 2.1437(18)
S2 Si1 2.1448(18)
S2 Si2 2.1460(18)
Si1 N1 1.720(4)
Si1 C12 1.940(4)
Si1 Si2 2.891(2)
Si2 N2 1.721(4)
Si2 C2 1.932(4)
Si3 N1 1.771(3)
Si3 C21 1.854(4)
Si3 C22 1.858(5)
Si3 C23 1.866(5)
Si6 N2 1.774(3)
Si6 C32 1.855(4)
Si6 C31 1.868(5)
Si6 C30 1.870(5)
Si4 N1 1.780(3)
Si4 C26 1.853(4)
Si4 C25 1.864(5)
Si4 C24 1.866(5)
Si5 N2 1.778(3)
Si5 C27 1.862(4)
Si5 C28 1.869(5)
Si5 C29 1.873(5)
C6 C4 1.348(6)
C6 C8 1.472(6)
C6 C5 1.503(6)
C8 C10 1.345(6)
C8 C7 1.501(6)
C16 C14 1.354(6)
C16 C18 1.459(6)
C16 C15 1.499(6)
C10 C9 1.496(6)
C10 C2 1.499(6)
C18 C20 1.358(6)
C18 C17 1.502(6)
C14 C12 1.485(6)
C14 C13 1.505(6)
C2 C4 1.505(6)
C2 C1 1.530(6)
C4 C3 1.509(6)
C12 C20 1.513(6)
C12 C11 1.537(6)
C20 C19 1.493(6)
